data_7055453
loop_
_publ_author_name
'Khan, Arshad'
'Wang, Mingliang'
'Usman, Rabia'
'Lu, Jiao'
'Sun, Hao'
'Du, Man'
'Zhang, Ruimin'
'Xu, Chunxiang'

_publ_section_title
;
 Organic charge-transfer complexes for the selective accommodation of
 aromatic isomers using anthracene derivatives and TCNQ
;
_journal_issue 6
_journal_name_full 'New J. Chem.'
_journal_page_first 5277
_journal_paper_doi 10.1039/C5NJ03442F
_journal_volume 40
_journal_year 2016
_chemical_formula_moiety 'C25 H20 N2 O, 0.5(C12 H4 N4), C8 H10'
_chemical_formula_sum 'C39 H32 N4 O'
_chemical_formula_weight 572.69
_space_group_crystal_system triclinic
_space_group_IT_number 2
_space_group_name_Hall '-P 1'
_space_group_name_H-M_alt 'P -1'
_symmetry_space_group_name_Hall '-P 1'
_symmetry_space_group_name_H-M 'P -1'
_atom_sites_solution_hydrogens mixed
_audit_creation_method SHELXL-2014/7
_audit_update_record
;
2016-03-30 deposited with the CCDC.
2016-04-07 downloaded from the CCDC.
;
_cell_angle_alpha 76.58(3)
_cell_angle_beta 72.43(3)
_cell_angle_gamma 77.68(3)
_cell_formula_units_Z 2
_cell_length_a 9.928(2)
_cell_length_b 10.632(2)
_cell_length_c 16.282(3)
_cell_measurement_reflns_used 5773
_cell_measurement_temperature 293(2)
_cell_measurement_theta_max 25.372
_cell_measurement_theta_min 1.334
_cell_volume 1574.6(6)
_computing_cell_refinement 'CAD4 Express (Enraf Nonius, 1994)'
_computing_data_collection 'CAD4 Express (Enraf Nonius, 1994)'
_computing_data_reduction 'XCAD4 (Harms & Wocadlo, 1995)'
_computing_molecular_graphics 'Ortep-3 for Windows (Farrugia, 1997)'
_computing_publication_material 'WinGX publication routines (Farrugia, 1998)'
_computing_structure_refinement 'SHELXL-2014/7 (Sheldrick, 2014)'
_diffrn_ambient_temperature 293(2)
_diffrn_measured_fraction_theta_full 1.000
_diffrn_measured_fraction_theta_max 1.000
_diffrn_measurement_device_type 'Nonius CAD4'
_diffrn_measurement_method \w/2\q
_diffrn_radiation_type MoK\a
_diffrn_radiation_wavelength 0.71073
_diffrn_reflns_av_R_equivalents 0.0215
_diffrn_reflns_av_unetI/netI 0.0400
_diffrn_reflns_Laue_measured_fraction_full 1.000
_diffrn_reflns_Laue_measured_fraction_max 1.000
_diffrn_reflns_limit_h_max 11
_diffrn_reflns_limit_h_min 0
_diffrn_reflns_limit_k_max 12
_diffrn_reflns_limit_k_min -12
_diffrn_reflns_limit_l_max 19
_diffrn_reflns_limit_l_min -18
_diffrn_reflns_number 6138
_diffrn_reflns_point_group_measured_fraction_full 1.000
_diffrn_reflns_point_group_measured_fraction_max 1.000
_diffrn_reflns_theta_full 25.242
_diffrn_reflns_theta_max 25.372
_diffrn_reflns_theta_min 1.334
_exptl_absorpt_coefficient_mu 0.074
_exptl_absorpt_correction_type none
_exptl_crystal_colour black
_exptl_crystal_density_diffrn 1.208
_exptl_crystal_description block
_exptl_crystal_F_000 604
_exptl_crystal_size_max 0.300
_exptl_crystal_size_mid 0.200
_exptl_crystal_size_min 0.100
_refine_diff_density_max 0.247
_refine_diff_density_min -0.235
_refine_diff_density_rms 0.040
_refine_ls_extinction_coef 0.057(5)
_refine_ls_extinction_expression Fc^*^=kFc[1+0.001xFc^2^\l^3^/sin(2\q)]^-1/4^
_refine_ls_extinction_method 'SHELXL-2014/7 (Sheldrick 2014'
_refine_ls_goodness_of_fit_ref 1.038
_refine_ls_hydrogen_treatment mixed
_refine_ls_matrix_type full
_refine_ls_number_parameters 401
_refine_ls_number_reflns 5774
_refine_ls_number_restraints 1
_refine_ls_restrained_S_all 1.040
_refine_ls_R_factor_all 0.0979
_refine_ls_R_factor_gt 0.0576
_refine_ls_shift/su_max 0.000
_refine_ls_shift/su_mean 0.000
_refine_ls_structure_factor_coef Fsqd
_refine_ls_weighting_details 'w=1/[\s^2^(Fo^2^)+(0.1000P)^2^+0.2400P] where P=(Fo^2^+2Fc^2^)/3'
_refine_ls_weighting_scheme calc
_refine_ls_wR_factor_gt 0.1583
_refine_ls_wR_factor_ref 0.1862
_reflns_Friedel_coverage 0.000
_reflns_number_gt 3660
_reflns_number_total 5773
_reflns_threshold_expression 'I > 2\s(I)'
_cod_data_source_file c5nj03442f2.cif
_cod_data_source_block X
_cod_depositor_comments 'Adding full bibliography for 7055452--7055454.cif.'
_cod_original_cell_volume 1574.6(7)
_cod_database_code 7055453
_shelx_shelxl_version_number 2014/7
_shelx_space_group_comment
;
The symmetry employed for this shelxl refinement is uniquely defined
by the following loop, which should always be used as a source of
symmetry information in preference to the above space-group names.
They are only intended as comments.
;
_shelx_estimated_absorpt_t_min 0.978
_shelx_estimated_absorpt_t_max 0.993

loop_
_space_group_symop_operation_xyz
'x, y, z'
'-x, -y, -z'

loop_
_atom_site_label
_atom_site_type_symbol
_atom_site_fract_x
_atom_site_fract_y
_atom_site_fract_z
_atom_site_U_iso_or_equiv
_atom_site_adp_type
_atom_site_occupancy
_atom_site_site_symmetry_order
_atom_site_calc_flag
_atom_site_refinement_flags_posn
_atom_site_refinement_flags_adp
O O 0.5813(2) 0.62661(17) 0.22851(11) 0.0620(5) Uani 1 1 d . .
N1 N 0.7379(2) 0.47413(18) 0.39968(13) 0.0494(5) Uani 1 1 d . .
C1 C 0.6770(3) 0.2448(2) 0.26296(15) 0.0457(6) Uani 1 1 d . .
N2 N 0.6588(2) 0.49625(18) 0.33900(13) 0.0474(5) Uani 1 1 d . .
C2 C 0.8058(3) 0.2260(2) 0.28882(17) 0.0537(6) Uani 1 1 d . .
H2A H 0.8114 0.2756 0.3275 0.064 Uiso 1 1 calc R U
C3 C 0.9210(3) 0.1374(3) 0.2584(2) 0.0692(8) Uani 1 1 d . .
H3A H 1.0031 0.1266 0.2772 0.083 Uiso 1 1 calc R U
N3 N 0.9212(3) 0.2206(3) -0.0940(2) 0.0958(9) Uani 1 1 d . .
C4 C 0.9175(4) 0.0619(3) 0.1988(2) 0.0791(10) Uani 1 1 d . .
H4A H 0.9965 0.0013 0.1787 0.095 Uiso 1 1 calc R U
N4 N 0.9013(3) 0.4534(3) 0.10355(18) 0.0803(8) Uani 1 1 d . .
C5 C 0.8001(4) 0.0775(3) 0.17094(19) 0.0740(9) Uani 1 1 d . .
H5A H 0.7998 0.0286 0.1305 0.089 Uiso 1 1 calc R U
C6 C 0.6756(3) 0.1668(2) 0.20151(16) 0.0575(7) Uani 1 1 d . .
C7 C 0.5533(4) 0.1792(3) 0.17474(17) 0.0662(8) Uani 1 1 d . .
H7A H 0.5531 0.1288 0.1351 0.079 Uiso 1 1 calc R U
C8 C 0.4312(3) 0.2642(3) 0.20508(17) 0.0594(7) Uani 1 1 d . .
C9 C 0.3052(4) 0.2752(3) 0.1770(2) 0.0809(10) Uani 1 1 d . .
H9A H 0.3055 0.2231 0.1382 0.097 Uiso 1 1 calc R U
C10 C 0.1877(4) 0.3580(4) 0.2047(3) 0.0913(12) Uani 1 1 d . .
H10A H 0.1074 0.3638 0.1850 0.110 Uiso 1 1 calc R U
C11 C 0.1848(4) 0.4368(3) 0.2639(2) 0.0845(10) Uani 1 1 d . .
H11A H 0.1021 0.4940 0.2833 0.101 Uiso 1 1 calc R U
C12 C 0.3002(3) 0.4308(3) 0.2930(2) 0.0670(8) Uani 1 1 d . .
H12A H 0.2951 0.4846 0.3318 0.080 Uiso 1 1 calc DR U
C13 C 0.4297(3) 0.3441(2) 0.26606(16) 0.0490(6) Uani 1 1 d . .
C14 C 0.5530(2) 0.3330(2) 0.29475(15) 0.0423(5) Uani 1 1 d . .
C15 C 0.5474(3) 0.4099(2) 0.36353(16) 0.0452(6) Uani 1 1 d . .
H15A H 0.4791(19) 0.465(3) 0.3804(16) 0.054 Uiso 1 1 d D U
C16 C 0.5708(3) 0.3291(2) 0.45110(15) 0.0500(6) Uani 1 1 d . .
H16A H 0.4860 0.3427 0.4989 0.060 Uiso 1 1 calc R U
H16B H 0.5953 0.2364 0.4486 0.060 Uiso 1 1 calc R U
C17 C 0.6930(3) 0.3805(2) 0.46160(15) 0.0456(6) Uani 1 1 d . .
C18 C 0.6638(3) 0.6040(2) 0.27439(16) 0.0496(6) Uani 1 1 d . .
C19 C 0.7726(4) 0.6887(3) 0.2638(2) 0.0793(10) Uani 1 1 d . .
H19A H 0.8257 0.6527 0.3066 0.119 Uiso 1 1 calc R U
H19B H 0.8368 0.6923 0.2062 0.119 Uiso 1 1 calc R U
H19C H 0.7252 0.7753 0.2719 0.119 Uiso 1 1 calc R U
C20 C 0.7627(3) 0.3294(2) 0.53312(16) 0.0527(6) Uani 1 1 d . .
C21 C 0.8962(3) 0.3585(3) 0.5268(2) 0.0713(8) Uani 1 1 d . .
H21A H 0.9423 0.4111 0.4764 0.086 Uiso 1 1 calc R U
C22 C 0.9605(4) 0.3112(4) 0.5933(2) 0.0893(11) Uani 1 1 d . .
H22A H 1.0500 0.3311 0.5876 0.107 Uiso 1 1 calc R U
C23 C 0.8945(5) 0.2350(4) 0.6680(3) 0.1007(13) Uani 1 1 d . .
H23A H 0.9384 0.2042 0.7134 0.121 Uiso 1 1 calc R U
C24 C 0.7637(5) 0.2035(3) 0.6765(2) 0.0963(12) Uani 1 1 d . .
H24A H 0.7194 0.1504 0.7273 0.116 Uiso 1 1 calc R U
C25 C 0.6969(4) 0.2515(3) 0.60870(18) 0.0722(8) Uani 1 1 d . .
H25A H 0.6076 0.2307 0.6146 0.087 Uiso 1 1 calc R U
C26 C 0.7664(6) 0.9153(5) 0.5529(4) 0.1490(19) Uani 1 1 d . .
H26A H 0.8443 0.8938 0.5040 0.223 Uiso 1 1 calc R U
H26B H 0.7853 0.9849 0.5742 0.223 Uiso 1 1 calc R U
H26C H 0.7565 0.8397 0.5986 0.223 Uiso 1 1 calc R U
C27 C 0.6296(5) 0.9585(3) 0.5243(3) 0.1027(13) Uani 1 1 d . .
C28 C 0.5028(6) 0.9944(4) 0.5838(3) 0.1019(14) Uani 1 1 d . .
H28A H 0.5030 0.9908 0.6414 0.122 Uiso 1 1 calc R U
C29 C 0.6226(6) 0.9649(3) 0.4391(3) 0.1001(14) Uani 1 1 d . .
H29A H 0.7055 0.9409 0.3970 0.120 Uiso 1 1 calc R U
C30 C 0.2227(3) 0.1541(3) 0.9907(2) 0.0779(9) Uani 1 1 d . .
H30A H 0.1495 0.1196 1.0393 0.117 Uiso 1 1 calc R U
H30B H 0.2234 0.2434 0.9929 0.117 Uiso 1 1 calc R U
H30C H 0.2040 0.1501 0.9369 0.117 Uiso 1 1 calc R U
C31 C 0.3656(3) 0.0744(2) 0.99533(16) 0.0533(6) Uani 1 1 d . .
C32 C 0.3794(3) -0.0310(3) 1.06236(17) 0.0600(7) Uani 1 1 d . .
H32A H 0.2979 -0.0535 1.1053 0.072 Uiso 1 1 calc R U
C33 C 0.4899(3) 0.1033(2) 0.93285(17) 0.0590(7) Uani 1 1 d . .
H33A H 0.4850 0.1730 0.8867 0.071 Uiso 1 1 calc R U
C34 C 0.8606(3) 0.2965(3) -0.0502(2) 0.0658(8) Uani 1 1 d . .
C35 C 0.7791(3) 0.3895(2) 0.00390(16) 0.0505(6) Uani 1 1 d . .
C36 C 0.8480(3) 0.4230(3) 0.05949(18) 0.0581(7) Uani 1 1 d . .
C37 C 0.6418(2) 0.4438(2) 0.00181(15) 0.0462(6) Uani 1 1 d . .
C38 C 0.5587(3) 0.5344(2) 0.05858(16) 0.0522(6) Uani 1 1 d . .
H38A H 0.5988 0.5563 0.0972 0.063 Uiso 1 1 calc R U
C39 C 0.4249(3) 0.5873(2) 0.05648(16) 0.0523(6) Uani 1 1 d . .
H39A H 0.3735 0.6458 0.0936 0.063 Uiso 1 1 calc R U

loop_
_atom_site_aniso_label
_atom_site_aniso_U_11
_atom_site_aniso_U_22
_atom_site_aniso_U_33
_atom_site_aniso_U_23
_atom_site_aniso_U_13
_atom_site_aniso_U_12
O 0.0804(13) 0.0545(11) 0.0612(11) -0.0030(9) -0.0403(10) -0.0088(9)
N1 0.0629(13) 0.0420(11) 0.0543(12) -0.0073(10) -0.0324(10) -0.0083(9)
C1 0.0557(15) 0.0374(12) 0.0448(13) -0.0085(10) -0.0107(11) -0.0115(11)
N2 0.0631(13) 0.0381(10) 0.0535(12) -0.0026(9) -0.0341(10) -0.0134(9)
C2 0.0566(16) 0.0429(14) 0.0596(15) -0.0110(12) -0.0136(13) -0.0043(12)
C3 0.0614(18) 0.0560(17) 0.078(2) -0.0074(15) -0.0101(15) -0.0001(14)
N3 0.0632(17) 0.105(2) 0.123(2) -0.053(2) -0.0225(17) 0.0110(16)
C4 0.085(2) 0.0526(18) 0.078(2) -0.0177(16) 0.0062(18) 0.0020(16)
N4 0.0619(16) 0.108(2) 0.0809(18) -0.0077(15) -0.0358(14) -0.0207(14)
C5 0.104(3) 0.0505(17) 0.0589(17) -0.0237(14) -0.0006(18) -0.0097(17)
C6 0.084(2) 0.0431(14) 0.0458(14) -0.0100(11) -0.0099(14) -0.0187(13)
C7 0.106(2) 0.0545(16) 0.0518(15) -0.0147(13) -0.0261(16) -0.0279(17)
C8 0.087(2) 0.0515(15) 0.0562(15) -0.0061(13) -0.0336(15) -0.0280(15)
C9 0.115(3) 0.074(2) 0.082(2) -0.0028(17) -0.060(2) -0.040(2)
C10 0.098(3) 0.093(3) 0.111(3) 0.006(2) -0.072(2) -0.038(2)
C11 0.071(2) 0.082(2) 0.117(3) -0.013(2) -0.055(2) -0.0072(17)
C12 0.0632(18) 0.0665(18) 0.086(2) -0.0196(15) -0.0395(16) -0.0058(14)
C13 0.0605(16) 0.0418(13) 0.0529(14) -0.0041(11) -0.0258(12) -0.0146(12)
C14 0.0525(14) 0.0364(12) 0.0445(12) -0.0073(10) -0.0188(11) -0.0117(10)
C15 0.0512(14) 0.0389(13) 0.0513(14) -0.0145(11) -0.0197(12) -0.0034(10)
C16 0.0596(16) 0.0470(14) 0.0474(14) -0.0117(11) -0.0172(12) -0.0084(12)
C17 0.0591(15) 0.0368(12) 0.0465(13) -0.0126(11) -0.0219(12) -0.0023(11)
C18 0.0667(16) 0.0408(13) 0.0491(14) -0.0063(11) -0.0280(13) -0.0087(11)
C19 0.107(2) 0.0679(19) 0.078(2) 0.0130(16) -0.0441(19) -0.0442(18)
C20 0.0735(18) 0.0415(13) 0.0489(14) -0.0160(11) -0.0278(13) 0.0041(12)
C21 0.079(2) 0.075(2) 0.0708(19) -0.0098(15) -0.0419(17) -0.0060(16)
C22 0.104(3) 0.094(3) 0.088(2) -0.015(2) -0.063(2) 0.000(2)
C23 0.146(4) 0.084(2) 0.094(3) -0.017(2) -0.083(3) 0.011(2)
C24 0.157(4) 0.077(2) 0.0580(19) 0.0046(16) -0.047(2) -0.016(2)
C25 0.100(2) 0.0627(18) 0.0561(17) -0.0042(14) -0.0310(17) -0.0096(16)
C26 0.153(5) 0.094(3) 0.190(5) -0.025(3) -0.032(4) -0.018(3)
C27 0.128(4) 0.0459(18) 0.112(3) -0.0151(19) 0.012(3) -0.027(2)
C28 0.154(4) 0.057(2) 0.079(3) -0.0080(18) 0.006(3) -0.039(2)
C29 0.134(4) 0.052(2) 0.086(3) -0.0177(18) 0.028(3) -0.031(2)
C30 0.078(2) 0.086(2) 0.075(2) -0.0236(17) -0.0367(17) 0.0078(17)
C31 0.0637(17) 0.0492(14) 0.0539(15) -0.0151(12) -0.0252(13) -0.0030(12)
C32 0.0657(18) 0.0594(16) 0.0549(16) -0.0069(13) -0.0155(13) -0.0141(14)
C33 0.078(2) 0.0447(14) 0.0562(16) -0.0002(12) -0.0264(15) -0.0099(13)
C34 0.0437(15) 0.0726(19) 0.082(2) -0.0167(17) -0.0207(15) -0.0010(14)
C35 0.0444(14) 0.0523(14) 0.0554(15) -0.0052(12) -0.0178(12) -0.0073(11)
C36 0.0448(14) 0.0691(18) 0.0600(16) 0.0000(13) -0.0214(13) -0.0100(13)
C37 0.0459(14) 0.0468(13) 0.0468(13) -0.0050(11) -0.0161(11) -0.0076(11)
C38 0.0532(15) 0.0592(15) 0.0542(15) -0.0164(12) -0.0247(12) -0.0082(12)
C39 0.0532(16) 0.0526(15) 0.0572(15) -0.0192(12) -0.0198(12) -0.0033(12)

loop_
_atom_type_symbol
_atom_type_description
_atom_type_scat_dispersion_real
_atom_type_scat_dispersion_imag
_atom_type_scat_source
C C 0.0033 0.0016 'International Tables Vol C Tables 4.2.6.8 and 6.1.1.4'
H H 0.0000 0.0000 'International Tables Vol C Tables 4.2.6.8 and 6.1.1.4'
N N 0.0061 0.0033 'International Tables Vol C Tables 4.2.6.8 and 6.1.1.4'
O O 0.0106 0.0060 'International Tables Vol C Tables 4.2.6.8 and 6.1.1.4'

loop_
_geom_angle_atom_site_label_1
_geom_angle_atom_site_label_2
_geom_angle_atom_site_label_3
_geom_angle
_geom_angle_site_symmetry_1
_geom_angle_site_symmetry_3
C17 N1 N2 108.22(19) . .
C14 C1 C2 123.8(2) . .
C14 C1 C6 119.6(2) . .
C2 C1 C6 116.6(2) . .
C18 N2 N1 121.75(19) . .
C18 N2 C15 123.44(19) . .
N1 N2 C15 113.44(18) . .
C3 C2 C1 121.7(3) . .
C3 C2 H2A 119.1 . .
C1 C2 H2A 119.1 . .
C2 C3 C4 120.8(3) . .
C2 C3 H3A 119.6 . .
C4 C3 H3A 119.6 . .
C5 C4 C3 119.9(3) . .
C5 C4 H4A 120.0 . .
C3 C4 H4A 120.0 . .
C4 C5 C6 121.8(3) . .
C4 C5 H5A 119.1 . .
C6 C5 H5A 119.1 . .
C7 C6 C5 121.5(3) . .
C7 C6 C1 119.4(3) . .
C5 C6 C1 119.1(3) . .
C8 C7 C6 122.0(2) . .
C8 C7 H7A 119.0 . .
C6 C7 H7A 119.0 . .
C7 C8 C9 121.2(3) . .
C7 C8 C13 119.9(2) . .
C9 C8 C13 118.9(3) . .
C10 C9 C8 121.8(3) . .
C10 C9 H9A 119.1 . .
C8 C9 H9A 119.1 . .
C9 C10 C11 119.9(3) . .
C9 C10 H10A 120.1 . .
C11 C10 H10A 120.1 . .
C12 C11 C10 121.2(3) . .
C12 C11 H11A 119.4 . .
C10 C11 H11A 119.4 . .
C11 C12 C13 121.9(3) . .
C11 C12 H12A 119.1 . .
C13 C12 H12A 119.1 . .
C14 C13 C12 124.4(2) . .
C14 C13 C8 119.3(2) . .
C12 C13 C8 116.3(2) . .
C13 C14 C1 119.9(2) . .
C13 C14 C15 119.0(2) . .
C1 C14 C15 121.0(2) . .
N2 C15 C14 115.4(2) . .
N2 C15 C16 100.74(18) . .
C14 C15 C16 116.29(19) . .
N2 C15 H15A 96.7(15) . .
C14 C15 H15A 122.6(11) . .
C16 C15 H15A 101.3(16) . .
C17 C16 C15 103.53(19) . .
C17 C16 H16A 111.1 . .
C15 C16 H16A 111.1 . .
C17 C16 H16B 111.1 . .
C15 C16 H16B 111.1 . .
H16A C16 H16B 109.0 . .
N1 C17 C20 120.8(2) . .
N1 C17 C16 114.0(2) . .
C20 C17 C16 125.1(2) . .
O C18 N2 119.4(2) . .
O C18 C19 123.5(2) . .
N2 C18 C19 117.1(2) . .
C18 C19 H19A 109.5 . .
C18 C19 H19B 109.5 . .
H19A C19 H19B 109.5 . .
C18 C19 H19C 109.5 . .
H19A C19 H19C 109.5 . .
H19B C19 H19C 109.5 . .
C25 C20 C21 118.2(3) . .
C25 C20 C17 120.6(3) . .
C21 C20 C17 121.2(3) . .
C22 C21 C20 121.1(3) . .
C22 C21 H21A 119.5 . .
C20 C21 H21A 119.5 . .
C23 C22 C21 120.5(4) . .
C23 C22 H22A 119.8 . .
C21 C22 H22A 119.8 . .
C22 C23 C24 120.2(3) . .
C22 C23 H23A 119.9 . .
C24 C23 H23A 119.9 . .
C23 C24 C25 119.8(4) . .
C23 C24 H24A 120.1 . .
C25 C24 H24A 120.1 . .
C20 C25 C24 120.3(3) . .
C20 C25 H25A 119.9 . .
C24 C25 H25A 119.9 . .
C27 C26 H26A 109.5 . .
C27 C26 H26B 109.5 . .
H26A C26 H26B 109.5 . .
C27 C26 H26C 109.5 . .
H26A C26 H26C 109.5 . .
H26B C26 H26C 109.5 . .
C28 C27 C29 116.4(5) . .
C28 C27 C26 119.9(5) . .
C29 C27 C26 123.6(5) . .
C29 C28 C27 122.0(4) 2_676 .
C29 C28 H28A 119.0 2_676 .
C27 C28 H28A 119.0 . .
C28 C29 C27 121.6(4) 2_676 .
C28 C29 H29A 119.2 2_676 .
C27 C29 H29A 119.2 . .
C31 C30 H30A 109.5 . .
C31 C30 H30B 109.5 . .
H30A C30 H30B 109.5 . .
C31 C30 H30C 109.5 . .
H30A C30 H30C 109.5 . .
H30B C30 H30C 109.5 . .
C33 C31 C32 116.8(2) . .
C33 C31 C30 121.4(2) . .
C32 C31 C30 121.8(3) . .
C33 C32 C31 121.9(3) 2_657 .
C33 C32 H32A 119.0 2_657 .
C31 C32 H32A 119.0 . .
C32 C33 C31 121.3(2) 2_657 .
C32 C33 H33A 119.4 2_657 .
C31 C33 H33A 119.4 . .
N3 C34 C35 177.3(3) . .
C37 C35 C34 121.2(2) . .
C37 C35 C36 122.0(2) . .
C34 C35 C36 116.8(2) . .
N4 C36 C35 178.0(3) . .
C35 C37 C39 121.6(2) . 2_665
C35 C37 C38 120.8(2) . .
C39 C37 C38 117.6(2) 2_665 .
C39 C38 C37 120.8(2) . .
C39 C38 H38A 119.6 . .
C37 C38 H38A 119.6 . .
C38 C39 C37 121.6(2) . 2_665
C38 C39 H39A 119.2 . .
C37 C39 H39A 119.2 2_665 .

loop_
_geom_bond_atom_site_label_1
_geom_bond_atom_site_label_2
_geom_bond_distance
_geom_bond_site_symmetry_2
O C18 1.220(3) .
N1 C17 1.288(3) .
N1 N2 1.389(2) .
C1 C14 1.418(3) .
C1 C2 1.424(3) .
C1 C6 1.444(3) .
N2 C18 1.362(3) .
N2 C15 1.491(3) .
C2 C3 1.363(4) .
C2 H2A 0.9300 .
C3 C4 1.408(4) .
C3 H3A 0.9300 .
N3 C34 1.150(4) .
C4 C5 1.339(5) .
C4 H4A 0.9300 .
N4 C36 1.144(3) .
C5 C6 1.422(4) .
C5 H5A 0.9300 .
C6 C7 1.381(4) .
C7 C8 1.381(4) .
C7 H7A 0.9300 .
C8 C9 1.431(4) .
C8 C13 1.444(3) .
C9 C10 1.330(5) .
C9 H9A 0.9300 .
C10 C11 1.408(5) .
C10 H10A 0.9300 .
C11 C12 1.350(4) .
C11 H11A 0.9300 .
C12 C13 1.427(4) .
C12 H12A 0.9300 .
C13 C14 1.410(3) .
C14 C15 1.515(3) .
C15 C16 1.540(3) .
C15 H15A 0.82(2) .
C16 C17 1.501(3) .
C16 H16A 0.9700 .
C16 H16B 0.9700 .
C17 C20 1.471(3) .
C18 C19 1.496(4) .
C19 H19A 0.9600 .
C19 H19B 0.9600 .
C19 H19C 0.9600 .
C20 C25 1.379(4) .
C20 C21 1.393(4) .
C21 C22 1.364(4) .
C21 H21A 0.9300 .
C22 C23 1.361(5) .
C22 H22A 0.9300 .
C23 C24 1.368(6) .
C23 H23A 0.9300 .
C24 C25 1.399(4) .
C24 H24A 0.9300 .
C25 H25A 0.9300 .
C26 C27 1.513(6) .
C26 H26A 0.9600 .
C26 H26B 0.9600 .
C26 H26C 0.9600 .
C27 C28 1.379(6) .
C27 C29 1.394(6) .
C28 C29 1.361(6) 2_676
C28 H28A 0.9300 .
C29 C28 1.361(6) 2_676
C29 H29A 0.9300 .
C30 C31 1.502(4) .
C30 H30A 0.9600 .
C30 H30B 0.9600 .
C30 H30C 0.9600 .
C31 C33 1.382(4) .
C31 C32 1.387(4) .
C32 C33 1.374(4) 2_657
C32 H32A 0.9300 .
C33 C32 1.374(4) 2_657
C33 H33A 0.9300 .
C34 C35 1.429(4) .
C35 C37 1.370(3) .
C35 C36 1.429(4) .
C37 C39 1.438(3) 2_665
C37 C38 1.441(3) .
C38 C39 1.335(3) .
C38 H38A 0.9300 .
C39 C37 1.438(3) 2_665
C39 H39A 0.9300 .

loop_
_geom_torsion_atom_site_label_1
_geom_torsion_atom_site_label_2
_geom_torsion_atom_site_label_3
_geom_torsion_atom_site_label_4
_geom_torsion
_geom_torsion_site_symmetry_1
_geom_torsion_site_symmetry_4
C17 N1 N2 C18 168.1(2) . .
C17 N1 N2 C15 1.1(3) . .
C14 C1 C2 C3 178.1(2) . .
C6 C1 C2 C3 -1.1(4) . .
C1 C2 C3 C4 0.9(4) . .
C2 C3 C4 C5 0.4(5) . .
C3 C4 C5 C6 -1.5(5) . .
C4 C5 C6 C7 -177.8(3) . .
C4 C5 C6 C1 1.3(4) . .
C14 C1 C6 C7 -0.1(3) . .
C2 C1 C6 C7 179.2(2) . .
C14 C1 C6 C5 -179.2(2) . .
C2 C1 C6 C5 0.1(3) . .
C5 C6 C7 C8 179.0(3) . .
C1 C6 C7 C8 -0.1(4) . .
C6 C7 C8 C9 -179.7(3) . .
C6 C7 C8 C13 0.5(4) . .
C7 C8 C9 C10 -179.0(3) . .
C13 C8 C9 C10 0.8(5) . .
C8 C9 C10 C11 -0.6(5) . .
C9 C10 C11 C12 0.4(5) . .
C10 C11 C12 C13 -0.5(5) . .
C11 C12 C13 C14 -179.5(3) . .
C11 C12 C13 C8 0.7(4) . .
C7 C8 C13 C14 -0.8(4) . .
C9 C8 C13 C14 179.4(2) . .
C7 C8 C13 C12 179.0(2) . .
C9 C8 C13 C12 -0.8(4) . .
C12 C13 C14 C1 -179.2(2) . .
C8 C13 C14 C1 0.6(3) . .
C12 C13 C14 C15 4.5(4) . .
C8 C13 C14 C15 -175.7(2) . .
C2 C1 C14 C13 -179.4(2) . .
C6 C1 C14 C13 -0.2(3) . .
C2 C1 C14 C15 -3.1(3) . .
C6 C1 C14 C15 176.1(2) . .
C18 N2 C15 C14 67.2(3) . .
N1 N2 C15 C14 -126.1(2) . .
C18 N2 C15 C16 -166.8(2) . .
N1 N2 C15 C16 0.0(2) . .
C13 C14 C15 N2 -125.0(2) . .
C1 C14 C15 N2 58.7(3) . .
C13 C14 C15 C16 117.4(2) . .
C1 C14 C15 C16 -58.9(3) . .
N2 C15 C16 C17 -1.0(2) . .
C14 C15 C16 C17 124.5(2) . .
N2 N1 C17 C20 176.23(19) . .
N2 N1 C17 C16 -1.8(3) . .
C15 C16 C17 N1 1.8(3) . .
C15 C16 C17 C20 -176.2(2) . .
N1 N2 C18 O -172.2(2) . .
C15 N2 C18 O -6.5(4) . .
N1 N2 C18 C19 8.0(4) . .
C15 N2 C18 C19 173.7(2) . .
N1 C17 C20 C25 165.2(2) . .
C16 C17 C20 C25 -17.0(4) . .
N1 C17 C20 C21 -14.5(4) . .
C16 C17 C20 C21 163.3(2) . .
C25 C20 C21 C22 0.2(4) . .
C17 C20 C21 C22 179.9(3) . .
C20 C21 C22 C23 -0.6(5) . .
C21 C22 C23 C24 1.0(6) . .
C22 C23 C24 C25 -0.9(6) . .
C21 C20 C25 C24 -0.1(4) . .
C17 C20 C25 C24 -179.8(3) . .
C23 C24 C25 C20 0.5(5) . .
C29 C27 C28 C29 -0.5(6) . 2_676
C26 C27 C28 C29 179.4(3) . 2_676
C28 C27 C29 C28 0.5(6) . 2_676
C26 C27 C29 C28 -179.4(4) . 2_676
C33 C31 C32 C33 0.4(4) . 2_657
C30 C31 C32 C33 -179.4(3) . 2_657
C32 C31 C33 C32 -0.4(4) . 2_657
C30 C31 C33 C32 179.4(3) . 2_657
C34 C35 C37 C39 -1.8(4) . 2_665
C36 C35 C37 C39 177.9(2) . 2_665
C34 C35 C37 C38 178.0(2) . .
C36 C35 C37 C38 -2.3(4) . .
C35 C37 C38 C39 180.0(2) . .
C39 C37 C38 C39 -0.2(4) 2_665 .
C37 C38 C39 C37 0.2(4) . 2_665
